data_1513614
loop_
_publ_author_name
'Camp, Cl\'ement'
'Antunes, Maria Augusta'
'Garc\'ia, Gregorio'
'Ciofini, Ilaria'
'Santos, Isabel C.'
'P\'ecaut, Jacques'
'Almeida, Manuel'
'Mar\,calo, Joaquim'
'Mazzanti, Marinella'

_publ_section_title
;
 Two-electron versus one-electron reduction of chalcogens by uranium(iii):
 synthesis of a terminal U(v) persulfide complex
;
_journal_issue 2
_journal_name_full 'Chemical Science'
_journal_page_first 841
_journal_paper_doi 10.1039/c3sc52742e
_journal_volume 5
_journal_year 2014
_chemical_formula_sum 'C30 H45 N6 Na O Si3 U'
_chemical_formula_weight 851.01
_chemical_name_systematic
; 
 ? 
;
_space_group_IT_number 14
_symmetry_cell_setting monoclinic
_symmetry_space_group_name_Hall '-P 2yn'
_symmetry_space_group_name_H-M 'P 1 21/n 1'
_atom_sites_solution_hydrogens geom
_atom_sites_solution_primary direct
_atom_sites_solution_secondary difmap
_audit_creation_method SHELXL-97
_cell_angle_alpha 90.00
_cell_angle_beta 91.612(3)
_cell_angle_gamma 90.00
_cell_formula_units_Z 4
_cell_length_a 10.5247(3)
_cell_length_b 18.5060(5)
_cell_length_c 17.3041(6)
_cell_measurement_reflns_used 3591
_cell_measurement_temperature 150(2)
_cell_measurement_theta_max 32.4651
_cell_measurement_theta_min 3.4994
_cell_volume 3368.99(18)
_computing_cell_refinement
;
CrysAlisPro, Agilent Technologies,
Version 1.171.36.20 (release 27-06-2012 CrysAlis171 .NET)
(compiled Jul 11 2012,15:38:31)
;
_computing_data_collection
;
CrysAlisPro, Agilent Technologies,
Version 1.171.36.20 (release 27-06-2012 CrysAlis171 .NET)
(compiled Jul 11 2012,15:38:31)
;
_computing_data_reduction
;
CrysAlisPro, Agilent Technologies,
Version 1.171.36.20 (release 27-06-2012 CrysAlis171 .NET)
(compiled Jul 11 2012,15:38:31)
;
_computing_structure_refinement 'SHELXL-97 (Sheldrick, 1997)'
_computing_structure_solution 'SHELXS-97 (Sheldrick, 1990)'
_diffrn_ambient_temperature 150(2)
_diffrn_detector_area_resol_mean 15.9653
_diffrn_measured_fraction_theta_full 0.990
_diffrn_measured_fraction_theta_max 0.990
_diffrn_measurement_details
;
  1 omega    1.00   93.00   1.0000   50.0000
omega____ theta____ kappa____ phi______ frames
    -       25.4051   77.0000   90.0000 92

  2 omega   34.00   60.00   1.0000   50.0000
omega____ theta____ kappa____ phi______ frames
    -       25.4051  179.0000   60.0000 26

  3 omega  -54.00   42.00   1.0000   50.0000
omega____ theta____ kappa____ phi______ frames
    -      -27.1239   77.0000    0.0000 96

  4 omega -100.00  -59.00   1.0000   50.0000
omega____ theta____ kappa____ phi______ frames
    -      -27.1239  -37.0000  -90.0000 41

;
_diffrn_measurement_device_type 'Xcalibur, Sapphire3'
_diffrn_measurement_method '\w scans'
_diffrn_radiation_monochromator graphite
_diffrn_radiation_source 'fine-focus sealed tube'
_diffrn_radiation_type MoK\a
_diffrn_radiation_wavelength 0.71073
_diffrn_reflns_av_R_equivalents 0.0530
_diffrn_reflns_av_sigmaI/netI 0.0950
_diffrn_reflns_limit_h_max 15
_diffrn_reflns_limit_h_min -15
_diffrn_reflns_limit_k_max 23
_diffrn_reflns_limit_k_min -26
_diffrn_reflns_limit_l_max 24
_diffrn_reflns_limit_l_min -24
_diffrn_reflns_number 20741
_diffrn_reflns_theta_full 30.51
_diffrn_reflns_theta_max 30.51
_diffrn_reflns_theta_min 3.51
_exptl_absorpt_coefficient_mu 4.971
_exptl_absorpt_correction_T_max 0.7254
_exptl_absorpt_correction_T_min 0.4665
_exptl_absorpt_correction_type multi-scan
_exptl_absorpt_process_details
;
CrysAlisPro, Agilent Technologies,
Version 1.171.36.20 (release 27-06-2012 CrysAlis171 .NET)
(compiled Jul 11 2012,15:38:31)
Empirical absorption correction using spherical harmonics,
 implemented in SCALE3 ABSPACK scaling algorithm.
;
_exptl_crystal_colour 'translucent light bronze'
_exptl_crystal_density_diffrn 1.678
_exptl_crystal_density_method 'not measured'
_exptl_crystal_description block
_exptl_crystal_F_000 1680
_exptl_crystal_size_max 0.18
_exptl_crystal_size_mid 0.11
_exptl_crystal_size_min 0.07
_refine_diff_density_max 1.706
_refine_diff_density_min -1.287
_refine_diff_density_rms 0.180
_refine_ls_extinction_method none
_refine_ls_goodness_of_fit_ref 1.016
_refine_ls_hydrogen_treatment constr
_refine_ls_matrix_type full
_refine_ls_number_parameters 385
_refine_ls_number_reflns 10190
_refine_ls_number_restraints 0
_refine_ls_restrained_S_all 1.016
_refine_ls_R_factor_all 0.0959
_refine_ls_R_factor_gt 0.0496
_refine_ls_shift/su_max 0.002
_refine_ls_shift/su_mean 0.000
_refine_ls_structure_factor_coef Fsqd
_refine_ls_weighting_details 'calc w=1/[\s^2^(Fo^2^)+(0.0306P)^2^+0.0000P] where P=(Fo^2^+2Fc^2^)/3'
_refine_ls_weighting_scheme calc
_refine_ls_wR_factor_gt 0.0799
_refine_ls_wR_factor_ref 0.0925
_reflns_number_gt 6769
_reflns_number_total 10190
_reflns_threshold_expression >2sigma(I)
_cod_data_source_file c3sc52742e.txt
_cod_data_source_block 6
_cod_original_cell_volume 3368.97(18)
_cod_original_sg_symbol_H-M 'P 21/n'
_cod_database_code 1513614

loop_
_symmetry_equiv_pos_as_xyz
'x, y, z'
'-x+1/2, y+1/2, -z+1/2'
'-x, -y, -z'
'x-1/2, -y-1/2, z-1/2'

loop_
_atom_site_label
_atom_site_type_symbol
_atom_site_fract_x
_atom_site_fract_y
_atom_site_fract_z
_atom_site_U_iso_or_equiv
_atom_site_adp_type
_atom_site_occupancy
_atom_site_symmetry_multiplicity
_atom_site_calc_flag
_atom_site_refinement_flags
U1 U 0.527908(17) 0.178862(10) 0.428374(11) 0.01968(6) Uani 1 1 d .
Na1 Na 0.63348(19) 0.02428(11) 0.54531(13) 0.0291(5) Uani 1 1 d .
N1 N 0.6541(4) 0.1530(2) 0.2975(3) 0.0269(10) Uani 1 1 d .
N2 N 0.7324(4) 0.2658(2) 0.4067(3) 0.0276(11) Uani 1 1 d .
N3 N 0.7158(4) 0.1226(2) 0.4591(3) 0.0246(10) Uani 1 1 d .
C1 C 0.7257(5) 0.2177(3) 0.2726(3) 0.0302(13) Uani 1 1 d .
H1A H 0.6649 0.2544 0.2525 0.036 Uiso 1 1 calc R
H1B H 0.7815 0.2040 0.2298 0.036 Uiso 1 1 calc R
C2 C 0.8058(5) 0.2503(3) 0.3375(3) 0.0294(13) Uani 1 1 d .
H2A H 0.8757 0.2166 0.3515 0.035 Uiso 1 1 calc R
H2B H 0.8443 0.2958 0.3191 0.035 Uiso 1 1 calc R
C3 C 0.8019(5) 0.2454(3) 0.4787(4) 0.0355(15) Uani 1 1 d .
H3A H 0.7508 0.2589 0.5237 0.043 Uiso 1 1 calc R
H3B H 0.8831 0.2724 0.4824 0.043 Uiso 1 1 calc R
C4 C 0.8294(5) 0.1642(3) 0.4812(4) 0.0411(16) Uani 1 1 d .
H4A H 0.8984 0.1528 0.4455 0.049 Uiso 1 1 calc R
H4B H 0.8583 0.1504 0.5341 0.049 Uiso 1 1 calc R
C5 C 0.7331(6) 0.0671(4) 0.4005(4) 0.0415(16) Uani 1 1 d .
H5A H 0.6616 0.0326 0.4033 0.050 Uiso 1 1 calc R
H5B H 0.8119 0.0402 0.4140 0.050 Uiso 1 1 calc R
C6 C 0.7413(6) 0.0924(3) 0.3175(4) 0.0373(15) Uani 1 1 d .
H6A H 0.8296 0.1078 0.3081 0.045 Uiso 1 1 calc R
H6B H 0.7216 0.0512 0.2826 0.045 Uiso 1 1 calc R
Si1 Si 0.51009(15) 0.13114(9) 0.24643(9) 0.0292(4) Uani 1 1 d .
N4 N 0.4198(4) 0.1139(2) 0.3247(3) 0.0254(10) Uani 1 1 d .
C11 C 0.4535(6) 0.2103(4) 0.1909(4) 0.0452(17) Uani 1 1 d .
H11A H 0.3678 0.2008 0.1697 0.068 Uiso 1 1 calc R
H11B H 0.5111 0.2197 0.1485 0.068 Uiso 1 1 calc R
H11C H 0.4515 0.2526 0.2250 0.068 Uiso 1 1 calc R
C12 C 0.5360(6) 0.0596(4) 0.1736(4) 0.0432(16) Uani 1 1 d .
H12A H 0.5582 0.0142 0.2000 0.065 Uiso 1 1 calc R
H12B H 0.6054 0.0739 0.1403 0.065 Uiso 1 1 calc R
H12C H 0.4580 0.0527 0.1422 0.065 Uiso 1 1 calc R
C13 C 0.3094(5) 0.0718(3) 0.3308(3) 0.0264(12) Uani 1 1 d .
C14 C 0.2176(5) 0.0874(3) 0.3859(3) 0.0302(13) Uani 1 1 d .
H14 H 0.2184 0.1362 0.4108 0.036 Uiso 1 1 calc R
C15 C 0.1161(5) 0.0419(4) 0.3985(4) 0.0370(15) Uani 1 1 d .
H15 H 0.0511 0.0558 0.4369 0.044 Uiso 1 1 calc R
C16 C 0.0998(5) -0.0202(4) 0.3560(4) 0.0433(17) Uani 1 1 d .
H16 H 0.0313 -0.0520 0.3657 0.052 Uiso 1 1 calc R
C17 C 0.1839(6) -0.0353(4) 0.2997(4) 0.0411(16) Uani 1 1 d .
H17 H 0.1715 -0.0775 0.2691 0.049 Uiso 1 1 calc R
C18 C 0.2878(5) 0.0096(3) 0.2858(4) 0.0326(13) Uani 1 1 d .
H18 H 0.3466 -0.0025 0.2433 0.039 Uiso 1 1 calc R
Si2 Si 0.63377(14) 0.34359(8) 0.40181(10) 0.0263(3) Uani 1 1 d .
N5 N 0.4917(4) 0.2993(2) 0.3920(3) 0.0261(10) Uani 1 1 d .
C21 C 0.6671(6) 0.4010(3) 0.3170(4) 0.0405(16) Uani 1 1 d .
H21A H 0.6559 0.3725 0.2696 0.061 Uiso 1 1 calc R
H21B H 0.7548 0.4188 0.3212 0.061 Uiso 1 1 calc R
H21C H 0.6084 0.4421 0.3155 0.061 Uiso 1 1 calc R
C22 C 0.6679(6) 0.4010(3) 0.4879(4) 0.0395(16) Uani 1 1 d .
H22A H 0.6254 0.4478 0.4813 0.059 Uiso 1 1 calc R
H22B H 0.7598 0.4085 0.4939 0.059 Uiso 1 1 calc R
H22C H 0.6365 0.3770 0.5341 0.059 Uiso 1 1 calc R
C23 C 0.3698(5) 0.3291(3) 0.3848(3) 0.0280(12) Uani 1 1 d .
C24 C 0.2688(5) 0.2868(3) 0.3583(4) 0.0346(14) Uani 1 1 d .
H24 H 0.2854 0.2392 0.3409 0.042 Uiso 1 1 calc R
C25 C 0.1469(6) 0.3112(4) 0.3563(4) 0.0497(19) Uani 1 1 d .
H25 H 0.0801 0.2807 0.3377 0.060 Uiso 1 1 calc R
C26 C 0.1201(6) 0.3801(4) 0.3813(4) 0.052(2) Uani 1 1 d .
H26 H 0.0346 0.3965 0.3819 0.063 Uiso 1 1 calc R
C27 C 0.2166(6) 0.4244(4) 0.4052(4) 0.0457(18) Uani 1 1 d .
H27 H 0.1984 0.4723 0.4210 0.055 Uiso 1 1 calc R
C28 C 0.3403(6) 0.4002(3) 0.4065(3) 0.0352(14) Uani 1 1 d .
H28 H 0.4068 0.4320 0.4224 0.042 Uiso 1 1 calc R
Si3 Si 0.39517(14) 0.13474(8) 0.57668(9) 0.0258(3) Uani 1 1 d .
O1 O 0.4397(3) 0.08352(19) 0.5054(2) 0.0233(8) Uani 1 1 d .
N6 N 0.4608(4) 0.2145(2) 0.5479(3) 0.0263(10) Uani 1 1 d .
C31 C 0.2198(5) 0.1423(4) 0.5869(4) 0.0447(17) Uani 1 1 d .
H31A H 0.1821 0.1651 0.5406 0.067 Uiso 1 1 calc R
H31B H 0.2017 0.1719 0.6323 0.067 Uiso 1 1 calc R
H31C H 0.1834 0.0940 0.5933 0.067 Uiso 1 1 calc R
C32 C 0.4573(6) 0.1046(3) 0.6724(4) 0.0428(16) Uani 1 1 d .
H32A H 0.4218 0.0571 0.6844 0.064 Uiso 1 1 calc R
H32B H 0.4328 0.1395 0.7119 0.064 Uiso 1 1 calc R
H32C H 0.5502 0.1013 0.6716 0.064 Uiso 1 1 calc R
C33 C 0.4681(5) 0.2766(3) 0.5944(3) 0.0255(12) Uani 1 1 d .
C34 C 0.3849(5) 0.3336(3) 0.5836(3) 0.0288(13) Uani 1 1 d .
H34 H 0.3169 0.3299 0.5465 0.035 Uiso 1 1 calc R
C35 C 0.4008(6) 0.3965(3) 0.6270(4) 0.0392(15) Uani 1 1 d .
H35 H 0.3453 0.4362 0.6176 0.047 Uiso 1 1 calc R
C36 C 0.4939(7) 0.4022(4) 0.6824(4) 0.0445(17) Uani 1 1 d .
H36 H 0.5029 0.4452 0.7119 0.053 Uiso 1 1 calc R
C37 C 0.5743(7) 0.3454(4) 0.6952(4) 0.0443(17) Uani 1 1 d .
H37 H 0.6393 0.3492 0.7342 0.053 Uiso 1 1 calc R
C38 C 0.5632(5) 0.2834(3) 0.6530(3) 0.0343(14) Uani 1 1 d .
H38 H 0.6200 0.2444 0.6632 0.041 Uiso 1 1 calc R

loop_
_atom_site_aniso_label
_atom_site_aniso_U_11
_atom_site_aniso_U_22
_atom_site_aniso_U_33
_atom_site_aniso_U_23
_atom_site_aniso_U_13
_atom_site_aniso_U_12
U1 0.02123(9) 0.01628(9) 0.02163(10) -0.00007(10) 0.00247(6) -0.00146(9)
Na1 0.0337(11) 0.0233(12) 0.0302(13) 0.0025(10) -0.0004(10) 0.0008(9)
N1 0.034(2) 0.020(2) 0.027(3) 0.004(2) 0.003(2) -0.001(2)
N2 0.026(2) 0.023(3) 0.033(3) -0.002(2) -0.002(2) -0.0061(19)
N3 0.027(2) 0.020(2) 0.027(3) -0.001(2) -0.0020(19) 0.0013(18)
C1 0.033(3) 0.027(3) 0.031(3) -0.004(3) 0.008(2) -0.006(2)
C2 0.023(3) 0.027(3) 0.039(4) 0.000(3) 0.006(2) -0.004(2)
C3 0.033(3) 0.036(4) 0.038(4) 0.000(3) -0.009(3) -0.014(3)
C4 0.035(3) 0.036(4) 0.052(4) 0.007(3) -0.006(3) -0.005(3)
C5 0.047(4) 0.038(4) 0.040(4) -0.001(3) 0.005(3) 0.013(3)
C6 0.045(4) 0.030(4) 0.037(4) -0.003(3) 0.003(3) 0.002(3)
Si1 0.0334(8) 0.0326(10) 0.0215(9) 0.0004(7) 0.0017(7) -0.0092(7)
N4 0.030(2) 0.023(3) 0.023(3) -0.004(2) 0.0039(19) -0.0067(19)
C11 0.042(4) 0.054(4) 0.039(4) 0.016(3) -0.006(3) -0.014(3)
C12 0.049(4) 0.051(4) 0.030(4) -0.005(3) 0.015(3) -0.013(3)
C13 0.023(3) 0.030(3) 0.026(3) 0.006(2) -0.004(2) -0.002(2)
C14 0.027(3) 0.033(3) 0.031(3) 0.004(3) 0.001(2) 0.005(2)
C15 0.022(3) 0.046(4) 0.043(4) 0.012(3) 0.004(3) 0.001(3)
C16 0.031(3) 0.050(5) 0.050(5) 0.013(4) 0.001(3) -0.010(3)
C17 0.040(3) 0.037(4) 0.046(4) 0.001(3) -0.008(3) -0.011(3)
C18 0.034(3) 0.028(3) 0.036(4) 0.000(3) -0.003(3) -0.006(3)
Si2 0.0317(8) 0.0175(8) 0.0298(9) -0.0005(6) 0.0038(7) -0.0056(6)
N5 0.030(2) 0.022(3) 0.026(3) 0.001(2) -0.001(2) -0.0013(19)
C21 0.056(4) 0.019(3) 0.047(4) 0.003(3) 0.015(3) -0.009(3)
C22 0.041(3) 0.031(4) 0.047(4) -0.014(3) 0.006(3) -0.011(3)
C23 0.033(3) 0.022(3) 0.028(3) 0.002(2) -0.004(2) -0.002(2)
C24 0.033(3) 0.025(3) 0.046(4) 0.004(3) -0.006(3) 0.000(3)
C25 0.035(3) 0.043(5) 0.070(5) 0.000(4) -0.017(3) 0.004(3)
C26 0.031(3) 0.051(5) 0.074(6) 0.000(4) -0.004(3) 0.010(3)
C27 0.059(4) 0.031(4) 0.046(4) -0.004(3) -0.011(3) 0.020(3)
C28 0.047(4) 0.023(3) 0.034(4) -0.006(3) -0.013(3) 0.005(3)
Si3 0.0306(8) 0.0206(8) 0.0267(9) -0.0012(7) 0.0101(6) 0.0000(6)
O1 0.0269(19) 0.019(2) 0.024(2) 0.0000(16) 0.0041(15) -0.0010(15)
N6 0.032(2) 0.017(2) 0.030(3) -0.0015(19) 0.001(2) -0.0020(19)
C31 0.037(3) 0.045(4) 0.054(5) -0.016(3) 0.020(3) -0.002(3)
C32 0.065(4) 0.026(3) 0.038(4) 0.005(3) 0.014(3) 0.001(3)
C33 0.038(3) 0.023(3) 0.016(3) 0.000(2) 0.006(2) -0.007(2)
C34 0.038(3) 0.021(3) 0.027(3) 0.001(2) 0.004(2) -0.001(2)
C35 0.049(4) 0.024(3) 0.045(4) 0.000(3) 0.012(3) 0.000(3)
C36 0.067(5) 0.034(4) 0.032(4) -0.012(3) 0.011(3) -0.014(3)
C37 0.058(4) 0.048(4) 0.026(4) -0.009(3) -0.003(3) -0.020(3)
C38 0.038(3) 0.035(4) 0.030(4) 0.002(3) -0.001(3) -0.003(3)

loop_
_atom_type_symbol
_atom_type_description
_atom_type_scat_dispersion_real
_atom_type_scat_dispersion_imag
_atom_type_scat_source
C C 0.0033 0.0016 'International Tables Vol C Tables 4.2.6.8 and 6.1.1.4'
H H 0.0000 0.0000 'International Tables Vol C Tables 4.2.6.8 and 6.1.1.4'
N N 0.0061 0.0033 'International Tables Vol C Tables 4.2.6.8 and 6.1.1.4'
O O 0.0106 0.0060 'International Tables Vol C Tables 4.2.6.8 and 6.1.1.4'
Si Si 0.0817 0.0704 'International Tables Vol C Tables 4.2.6.8 and 6.1.1.4'
Na Na 0.0362 0.0249 'International Tables Vol C Tables 4.2.6.8 and 6.1.1.4'
U U -9.6767 9.6646 'International Tables Vol C Tables 4.2.6.8 and 6.1.1.4'

loop_
_geom_angle_atom_site_label_1
_geom_angle_atom_site_label_2
_geom_angle_atom_site_label_3
_geom_angle
_geom_angle_site_symmetry_1
_geom_angle_site_symmetry_3
N3 U1 N6 101.95(16) . .
N3 U1 N5 128.99(15) . .
N6 U1 N5 85.25(16) . .
N3 U1 O1 83.23(14) . .
N6 U1 O1 65.19(14) . .
N5 U1 O1 141.38(13) . .
N3 U1 N4 109.41(15) . .
N6 U1 N4 131.28(15) . .
N5 U1 N4 101.75(15) . .
O1 U1 N4 82.31(13) . .
N3 U1 N1 70.81(15) . .
N6 U1 N1 167.29(14) . .
N5 U1 N1 91.37(15) . .
O1 U1 N1 122.63(13) . .
N4 U1 N1 61.41(14) . .
N3 U1 N2 67.61(14) . .
N6 U1 N2 102.63(15) . .
N5 U1 N2 61.59(14) . .
O1 U1 N2 145.76(13) . .
N4 U1 N2 123.30(14) . .
N1 U1 N2 65.16(14) . .
N3 U1 C5 27.40(16) . .
N6 U1 C5 125.12(16) . .
N5 U1 C5 135.69(17) . .
O1 U1 C5 82.89(15) . .
N4 U1 C5 82.28(16) . .
N1 U1 C5 51.50(15) . .
N2 U1 C5 79.18(17) . .
N3 U1 Si3 95.49(12) . .
N6 U1 Si3 33.42(11) . .
N5 U1 Si3 113.77(11) . .
O1 U1 Si3 31.98(9) . .
N4 U1 Si3 105.84(11) . .
N1 U1 Si3 154.27(10) . .
N2 U1 Si3 130.79(10) . .
C5 U1 Si3 107.11(13) . .
N3 U1 Si1 97.28(12) . .
N6 U1 Si1 158.76(11) . .
N5 U1 Si1 89.66(12) . .
O1 U1 Si1 108.76(9) . .
N4 U1 Si1 30.46(10) . .
N1 U1 Si1 32.95(10) . .
N2 U1 Si1 92.93(10) . .
C5 U1 Si1 71.64(13) . .
Si3 U1 Si1 135.94(4) . .
N3 U1 Si2 99.27(11) . .
N6 U1 Si2 88.51(11) . .
N5 U1 Si2 29.86(11) . .
O1 U1 Si2 153.38(9) . .
N4 U1 Si2 120.80(11) . .
N1 U1 Si2 82.56(10) . .
N2 U1 Si2 32.73(10) . .
C5 U1 Si2 111.36(13) . .
Si3 U1 Si2 121.93(4) . .
Si1 U1 Si2 97.27(4) . .
N3 U1 Na1 42.89(12) . .
N6 U1 Na1 79.80(12) . .
N5 U1 Na1 159.45(11) . .
O1 U1 Na1 40.38(9) . .
N4 U1 Na1 98.71(11) . .
N1 U1 Na1 100.15(10) . .
N2 U1 Na1 108.03(10) . .
C5 U1 Na1 49.42(13) . .
Si3 U1 Na1 57.82(4) . .
Si1 U1 Na1 109.25(5) . .
Si2 U1 Na1 134.80(4) . .
O1 Na1 O1 90.78(14) 3_656 .
O1 Na1 N3 121.09(16) 3_656 .
O1 Na1 N3 78.65(14) . .
O1 Na1 C14 72.75(16) 3_656 3_656
O1 Na1 C14 155.39(17) . 3_656
N3 Na1 C14 125.39(16) . 3_656
O1 Na1 C13 78.82(16) 3_656 3_656
O1 Na1 C13 131.63(16) . 3_656
N3 Na1 C13 146.15(16) . 3_656
C14 Na1 C13 28.72(15) 3_656 3_656
O1 Na1 C5 91.91(18) 3_656 .
O1 Na1 C5 87.16(16) . .
N3 Na1 C5 30.67(16) . .
C14 Na1 C5 110.99(18) 3_656 .
C13 Na1 C5 139.63(18) 3_656 .
O1 Na1 C15 92.88(17) 3_656 3_656
O1 Na1 C15 176.30(18) . 3_656
N3 Na1 C15 99.83(16) . 3_656
C14 Na1 C15 26.91(15) 3_656 3_656
C13 Na1 C15 48.90(16) 3_656 3_656
C5 Na1 C15 93.21(18) . 3_656
O1 Na1 C18 105.27(16) 3_656 3_656
O1 Na1 C18 124.76(16) . 3_656
N3 Na1 C18 128.35(16) . 3_656
C14 Na1 C18 47.36(17) 3_656 3_656
C13 Na1 C18 27.10(15) 3_656 3_656
C5 Na1 C18 142.52(18) . 3_656
C15 Na1 C18 53.64(17) 3_656 3_656
O1 Na1 Si3 110.63(11) 3_656 .
O1 Na1 Si3 28.21(9) . .
N3 Na1 Si3 85.74(11) . .
C14 Na1 Si3 142.94(14) 3_656 .
C13 Na1 Si3 114.26(14) 3_656 .
C5 Na1 Si3 105.82(14) . .
C15 Na1 Si3 148.74(15) 3_656 .
C18 Na1 Si3 98.96(13) 3_656 .
O1 Na1 Na1 46.58(10) 3_656 3_656
O1 Na1 Na1 44.19(10) . 3_656
N3 Na1 Na1 102.54(14) . 3_656
C14 Na1 Na1 116.98(16) 3_656 3_656
C13 Na1 Na1 110.33(14) 3_656 3_656
C5 Na1 Na1 89.27(16) . 3_656
C15 Na1 Na1 139.47(17) 3_656 3_656
C18 Na1 Na1 126.71(15) 3_656 3_656
Si3 Na1 Na1 66.76(7) . 3_656
O1 Na1 U1 111.94(11) 3_656 .
O1 Na1 U1 40.63(9) . .
N3 Na1 U1 38.07(10) . .
C14 Na1 U1 163.28(13) 3_656 .
C13 Na1 U1 164.31(14) 3_656 .
C5 Na1 U1 53.92(13) . .
C15 Na1 U1 137.62(13) 3_656 .
C18 Na1 U1 138.87(13) 3_656 .
Si3 Na1 U1 52.04(4) . .
Na1 Na1 U1 73.09(7) 3_656 .
O1 Na1 U1 28.92(9) 3_656 3_656
O1 Na1 U1 95.63(10) . 3_656
N3 Na1 U1 149.96(13) . 3_656
C14 Na1 U1 61.15(12) 3_656 3_656
C13 Na1 U1 55.15(12) 3_656 3_656
C5 Na1 U1 120.56(15) . 3_656
C15 Na1 U1 87.35(13) 3_656 3_656
C18 Na1 U1 79.16(11) 3_656 3_656
Si3 Na1 U1 103.18(6) . 3_656
Na1 Na1 U1 57.39(6) 3_656 3_656
U1 Na1 U1 130.48(5) . 3_656
C6 N1 C1 111.2(4) . .
C6 N1 Si1 117.2(4) . .
C1 N1 Si1 118.1(4) . .
C6 N1 U1 104.7(3) . .
C1 N1 U1 111.5(3) . .
Si1 N1 U1 91.41(18) . .
C2 N2 C3 112.2(4) . .
C2 N2 Si2 116.0(4) . .
C3 N2 Si2 121.5(4) . .
C2 N2 U1 115.6(3) . .
C3 N2 U1 96.2(3) . .
Si2 N2 U1 91.30(17) . .
C5 N3 C4 115.8(5) . .
C5 N3 U1 106.5(3) . .
C4 N3 U1 121.1(3) . .
C5 N3 Na1 87.4(3) . .
C4 N3 Na1 121.1(3) . .
U1 N3 Na1 99.04(16) . .
N1 C1 C2 112.6(5) . .
N2 C2 C1 112.8(4) . .
N2 C3 C4 111.4(5) . .
N3 C4 C3 110.9(4) . .
N3 C5 C6 116.9(5) . .
N3 C5 Na1 61.9(3) . .
C6 C5 Na1 161.7(4) . .
N3 C5 U1 46.1(2) . .
C6 C5 U1 90.0(3) . .
Na1 C5 U1 76.66(15) . .
N1 C6 C5 113.8(5) . .
N4 Si1 N1 97.7(2) . .
N4 Si1 C11 112.5(3) . .
N1 Si1 C11 109.7(3) . .
N4 Si1 C12 120.1(3) . .
N1 Si1 C12 111.1(3) . .
C11 Si1 C12 105.4(3) . .
N4 Si1 U1 45.93(15) . .
N1 Si1 U1 55.64(15) . .
C11 Si1 U1 107.2(2) . .
C12 Si1 U1 147.3(2) . .
C13 N4 Si1 130.1(4) . .
C13 N4 U1 126.3(3) . .
Si1 N4 U1 103.6(2) . .
C14 C13 N4 121.5(5) . .
C14 C13 C18 116.1(5) . .
N4 C13 C18 122.3(5) . .
C14 C13 Na1 75.6(3) . 3_656
N4 C13 Na1 104.3(3) . 3_656
C18 C13 Na1 86.2(3) . 3_656
C15 C14 C13 122.1(6) . .
C15 C14 Na1 84.9(4) . 3_656
C13 C14 Na1 75.7(3) . 3_656
C16 C15 C14 120.7(6) . .
C16 C15 Na1 85.9(4) . 3_656
C14 C15 Na1 68.2(3) . 3_656
C17 C16 C15 118.8(6) . .
C16 C17 C18 121.8(6) . .
C17 C18 C13 120.4(6) . .
C17 C18 Na1 84.6(4) . 3_656
C13 C18 Na1 66.7(3) . 3_656
N5 Si2 N2 97.2(2) . .
N5 Si2 C21 112.4(3) . .
N2 Si2 C21 112.3(3) . .
N5 Si2 C22 120.2(3) . .
N2 Si2 C22 109.0(3) . .
C21 Si2 C22 105.7(3) . .
N5 Si2 U1 43.05(15) . .
N2 Si2 U1 55.98(14) . .
C21 Si2 U1 135.7(2) . .
C22 Si2 U1 118.5(2) . .
C23 N5 Si2 128.1(4) . .
C23 N5 U1 122.7(3) . .
Si2 N5 U1 107.1(2) . .
C24 C23 N5 120.0(5) . .
C24 C23 C28 116.3(5) . .
N5 C23 C28 123.6(5) . .
C25 C24 C23 122.4(6) . .
C24 C25 C26 120.0(6) . .
C27 C26 C25 119.7(6) . .
C26 C27 C28 120.5(6) . .
C27 C28 C23 121.0(6) . .
O1 Si3 N6 98.8(2) . .
O1 Si3 C32 113.5(2) . .
N6 Si3 C32 112.7(3) . .
O1 Si3 C31 114.9(2) . .
N6 Si3 C31 111.8(3) . .
C32 Si3 C31 105.3(3) . .
O1 Si3 U1 51.37(13) . .
N6 Si3 U1 47.84(16) . .
C32 Si3 U1 132.2(2) . .
C31 Si3 U1 122.3(2) . .
O1 Si3 Na1 43.93(13) . .
N6 Si3 Na1 99.89(16) . .
C32 Si3 Na1 73.1(2) . .
C31 Si3 Na1 145.4(2) . .
U1 Si3 Na1 70.14(5) . .
Si3 O1 Na1 133.6(2) . 3_656
Si3 O1 Na1 107.86(19) . .
Na1 O1 Na1 89.22(14) 3_656 .
Si3 O1 U1 96.65(16) . .
Na1 O1 U1 123.58(16) 3_656 .
Na1 O1 U1 98.98(13) . .
C33 N6 Si3 123.7(4) . .
C33 N6 U1 137.4(3) . .
Si3 N6 U1 98.7(2) . .
C34 C33 N6 121.6(5) . .
C34 C33 C38 117.7(5) . .
N6 C33 C38 120.8(5) . .
C33 C34 C35 119.9(6) . .
C36 C35 C34 121.4(6) . .
C35 C36 C37 119.2(6) . .
C36 C37 C38 121.2(6) . .
C37 C38 C33 120.5(6) . .

loop_
_geom_bond_atom_site_label_1
_geom_bond_atom_site_label_2
_geom_bond_distance
_geom_bond_site_symmetry_2
U1 N3 2.284(4) .
U1 N6 2.300(5) .
U1 N5 2.344(4) .
U1 O1 2.412(3) .
U1 N4 2.417(4) .
U1 N1 2.700(5) .
U1 N2 2.721(4) .
U1 C5 3.039(6) .
U1 Si3 3.0670(15) .
U1 Si1 3.2702(16) .
U1 Si2 3.2825(15) .
U1 Na1 3.659(2) .
Na1 O1 2.303(4) 3_656
Na1 O1 2.400(4) .
Na1 N3 2.522(5) .
Na1 C14 2.836(6) 3_656
Na1 C13 2.836(6) 3_656
Na1 C5 2.856(7) .
Na1 C15 3.041(6) 3_656
Na1 C18 3.080(6) 3_656
Na1 Si3 3.292(3) .
Na1 Na1 3.304(4) 3_656
Na1 U1 4.156(2) 3_656
N1 C6 1.483(7) .
N1 C1 1.485(7) .
N1 Si1 1.779(5) .
N2 C2 1.472(7) .
N2 C3 1.476(7) .
N2 Si2 1.775(5) .
N3 C5 1.458(7) .
N3 C4 1.464(7) .
C1 C2 1.511(8) .
C3 C4 1.530(8) .
C5 C6 1.516(8) .
Si1 N4 1.706(5) .
Si1 C11 1.841(6) .
Si1 C12 1.853(6) .
N4 C13 1.406(6) .
C13 C14 1.407(8) .
C13 C18 1.406(8) .
C13 Na1 2.836(6) 3_656
C14 C15 1.382(7) .
C14 Na1 2.836(6) 3_656
C15 C16 1.372(9) .
C15 Na1 3.041(6) 3_656
C16 C17 1.364(9) .
C17 C18 1.399(8) .
C18 Na1 3.080(6) 3_656
Si2 N5 1.710(5) .
Si2 C21 1.853(6) .
Si2 C22 1.857(6) .
N5 C23 1.398(7) .
C23 C24 1.388(7) .
C23 C28 1.405(8) .
C24 C25 1.359(8) .
C25 C26 1.378(9) .
C26 C27 1.360(9) .
C27 C28 1.377(8) .
Si3 O1 1.635(4) .
Si3 N6 1.709(5) .
Si3 C32 1.849(6) .
Si3 C31 1.865(6) .
O1 Na1 2.303(4) 3_656
N6 C33 1.404(7) .
C33 C34 1.380(7) .
C33 C38 1.411(8) .
C34 C35 1.393(8) .
C35 C36 1.355(9) .
C36 C37 1.363(9) .
C37 C38 1.364(9) .
